data_4309496
loop_
_publ_author_name
'Zheng-Hua Zhang'
'Taka-aki Okamura'
'Yasuchika Hasegawa'
'Hiroyuki Kawaguchi'
'Ling-Yan Kong'
'Wei-Yin Sun'
'Norikazu Ueyama'

_publ_section_title
;
Syntheses, Structures, and Luminescent and Magnetic Properties of Novel
Three-Dimensional Lanthanide Complexes with 1,3,5-Benzenetriacetate
;
_journal_name_full 'Inorganic Chemistry'
_journal_page_first 6219
_journal_page_last 6227
_journal_paper_doi 10.1021/ic050453a
_journal_volume 44
_journal_year 2005
_chemical_formula_moiety 'C12 H22 O12.50 Sm '
_chemical_formula_sum 'C12 H22 O12.5 Sm'
_chemical_formula_weight 516.65
_chemical_name_systematic
; 
[Sm(bta)(H2O)2]-4.5(H2O)
;
_space_group_IT_number 2
_symmetry_cell_setting triclinic
_symmetry_Int_Tables_number 2
_symmetry_space_group_name_Hall '-P 1'
_symmetry_space_group_name_H-M 'P -1'
_atom_sites_solution_hydrogens geom
_atom_sites_solution_primary direct
_atom_sites_solution_secondary difmap
_audit_creation_date 'Sat Feb 26 18:15:45 2005'
_audit_creation_method SHELXL-97
_cell_angle_alpha 64.43(4)
_cell_angle_beta 80.44(6)
_cell_angle_gamma 73.82(5)
_cell_formula_units_Z 2
_cell_length_a 8.4310(11)
_cell_length_b 10.841(2)
_cell_length_c 11.11400(10)
_cell_measurement_reflns_used 2551
_cell_measurement_temperature 173
_cell_measurement_theta_max 27.5
_cell_measurement_theta_min 3.2
_cell_volume 878.8(4)
_computing_structure_refinement 'SHELXL-97 (Sheldrick, 1997)'
_computing_structure_solution 'SHELXS-97 (Sheldrick, 1997)'
_diffrn_ambient_temperature 173
_diffrn_measured_fraction_theta_full 0.947
_diffrn_measured_fraction_theta_max 0.947
_diffrn_measurement_device_type 'Rigaku/MSC Mercury CCD'
_diffrn_measurement_method \w
_diffrn_radiation_monochromator graphite
_diffrn_radiation_source 'fine-focus sealed tube'
_diffrn_radiation_type MoK\a
_diffrn_radiation_wavelength 0.71070
_diffrn_reflns_av_R_equivalents 0.041
_diffrn_reflns_av_sigmaI/netI 0.0547
_diffrn_reflns_limit_h_max 10
_diffrn_reflns_limit_h_min 0
_diffrn_reflns_limit_k_max 14
_diffrn_reflns_limit_k_min -13
_diffrn_reflns_limit_l_max 14
_diffrn_reflns_limit_l_min -13
_diffrn_reflns_number 3818
_diffrn_reflns_theta_full 27.48
_diffrn_reflns_theta_max 27.48
_diffrn_reflns_theta_min 3.15
_exptl_absorpt_coefficient_mu 3.404
_exptl_absorpt_correction_T_max 0.843
_exptl_absorpt_correction_T_min 0.809
_exptl_absorpt_correction_type multi-scan
_exptl_absorpt_process_details '(Jacobson, 1998)'
_exptl_crystal_colour colorless
_exptl_crystal_density_diffrn 1.953
_exptl_crystal_density_method 'not measured'
_exptl_crystal_description prism
_exptl_crystal_F_000 512
_exptl_crystal_size_max 0.050
_exptl_crystal_size_mid 0.050
_exptl_crystal_size_min 0.050
_refine_diff_density_max 13.881
_refine_diff_density_min -3.032
_refine_diff_density_rms 0.562
_refine_ls_extinction_method none
_refine_ls_goodness_of_fit_ref 1.108
_refine_ls_hydrogen_treatment constr
_refine_ls_matrix_type full
_refine_ls_number_parameters 219
_refine_ls_number_reflns 3818
_refine_ls_number_restraints 133
_refine_ls_restrained_S_all 1.096
_refine_ls_R_factor_all 0.1381
_refine_ls_R_factor_gt 0.1189
_refine_ls_shift/su_max 0.000
_refine_ls_shift/su_mean 0.000
_refine_ls_structure_factor_coef Fsqd
_refine_ls_weighting_details 'calc w=1/[\s^2^(Fo^2^)+(0.1524P)^2^+78.2504P] where P=(Fo^2^+2Fc^2^)/3'
_refine_ls_weighting_scheme calc
_refine_ls_wR_factor_gt 0.2969
_refine_ls_wR_factor_ref 0.3095
_reflns_number_gt 2952
_reflns_number_total 3818
_reflns_threshold_expression I>2\s(I)
_cod_data_source_file ic050453asi20050525_093545_2.cif
_cod_data_source_block 2
_cod_original_formula_sum 'C12 H22 O12.50 Sm'
_cod_database_code 4309496

loop_
_symmetry_equiv_pos_as_xyz
'x, y, z'
'-x, -y, -z'

loop_
_atom_site_label
_atom_site_type_symbol
_atom_site_fract_x
_atom_site_fract_y
_atom_site_fract_z
_atom_site_U_iso_or_equiv
_atom_site_adp_type
_atom_site_occupancy
_atom_site_symmetry_multiplicity
_atom_site_calc_flag
_atom_site_refinement_flags
_atom_site_disorder_assembly
_atom_site_disorder_group
Sm1 Sm 0.25138(10) 0.99629(9) -0.00223(9) 0.0088(3) Uani 1 1 d . . .
O1 O 0.4717(15) 1.0612(13) 0.0860(12) 0.013(2) Uani 1 1 d U . .
O2 O 0.220(2) 1.0869(16) 0.1761(16) 0.028(3) Uiso 1 1 d . . .
O3 O 0.2927(13) 1.0095(11) -0.2277(11) 0.0059(14) Uiso 1 1 d D . .
O4 O -0.0009(13) 1.0512(11) -0.1311(11) 0.0059(14) Uiso 1 1 d D . .
O5 O 0.215(2) 1.2372(17) -0.1115(18) 0.039(4) Uani 1 1 d U . .
O6 O 0.183(3) 1.458(2) -0.139(2) 0.057(5) Uani 1 1 d U . .
O7 O 0.2442(18) 0.7771(14) -0.0128(15) 0.024(3) Uani 1 1 d U . .
O8 O 0.386(2) 0.7879(15) 0.1932(15) 0.027(3) Uani 1 1 d U . .
O9 O 0.098(2) 0.7381(18) -0.1845(18) 0.035(4) Uani 1 1 d U . .
O10 O 0.517(3) 0.551(3) 0.101(3) 0.070(7) Uani 1 1 d U . .
O11 O 0.510(4) 0.799(3) 0.393(3) 0.082(8) Uani 1 1 d U . .
O12 O 0.366(5) 0.687(4) 0.640(4) 0.121(12) Uani 1 1 d U . .
O13 O 0.416(10) 0.544(9) 0.445(9) 0.13(3) Uani 0.50 1 d PU . .
C1 C 0.269(2) 1.232(2) 0.3172(19) 0.017(4) Uani 1 1 d U . .
C2 C 0.203(2) 1.1445(18) 0.4409(17) 0.014(3) Uani 1 1 d U . .
H1 H 0.2492 1.0462 0.4812 0.017 Uiso 1 1 calc R . .
C3 C 0.068(2) 1.209(2) 0.5008(19) 0.019(4) Uani 1 1 d U . .
C4 C -0.002(3) 1.353(2) 0.439(2) 0.025(4) Uani 1 1 d U . .
H2 H -0.0976 1.3938 0.4797 0.030 Uiso 1 1 calc R . .
C5 C 0.066(2) 1.439(2) 0.3194(19) 0.020(4) Uani 1 1 d U . .
C6 C 0.195(3) 1.375(2) 0.261(2) 0.025(4) Uani 1 1 d U . .
H3 H 0.2373 1.4306 0.1759 0.030 Uiso 1 1 calc R . .
C11 C 0.413(2) 1.165(2) 0.245(2) 0.021(4) Uani 1 1 d U . .
H4 H 0.4725 1.2380 0.1842 0.025 Uiso 1 1 calc R . .
H5 H 0.4911 1.0916 0.3120 0.025 Uiso 1 1 calc R . .
C12 C 0.364(2) 1.1010(19) 0.1663(18) 0.015(3) Uani 1 1 d U . .
C31 C -0.009(3) 1.121(3) 0.630(2) 0.030(5) Uani 1 1 d U . .
H6 H -0.0229 1.0356 0.6244 0.036 Uiso 1 1 calc R . .
H7 H -0.1189 1.1744 0.6480 0.036 Uiso 1 1 calc R . .
C32 C 0.1125(16) 1.077(2) -0.253(2) 0.037(5) Uani 1 1 d DU . .
C51 C -0.017(3) 1.594(2) 0.254(2) 0.027(4) Uani 1 1 d U . .
H8 H -0.0672 1.6263 0.3250 0.032 Uiso 1 1 calc R . .
H9 H 0.0695 1.6456 0.2046 0.032 Uiso 1 1 calc R . .
C52 C 0.149(3) 1.367(2) -0.159(2) 0.029(5) Uani 1 1 d U . .

loop_
_atom_site_aniso_label
_atom_site_aniso_U_11
_atom_site_aniso_U_22
_atom_site_aniso_U_33
_atom_site_aniso_U_23
_atom_site_aniso_U_13
_atom_site_aniso_U_12
Sm1 0.0067(4) 0.0107(4) 0.0097(4) -0.0048(3) -0.0002(3) -0.0020(3)
O1 0.011(5) 0.015(5) 0.010(5) -0.007(4) 0.001(4) 0.001(4)
O5 0.048(8) 0.028(7) 0.037(7) -0.008(6) -0.020(6) -0.001(6)
O6 0.065(9) 0.054(9) 0.064(9) -0.027(7) -0.026(7) -0.016(7)
O7 0.026(6) 0.017(5) 0.031(6) -0.012(5) 0.002(5) -0.007(5)
O8 0.032(7) 0.022(6) 0.020(6) -0.005(5) -0.005(5) 0.001(5)
O9 0.031(7) 0.037(7) 0.041(7) -0.019(6) -0.008(6) -0.007(6)
O10 0.066(10) 0.060(9) 0.078(10) -0.025(8) 0.000(8) -0.013(8)
O11 0.080(11) 0.093(11) 0.076(11) -0.028(8) -0.007(8) -0.034(8)
O12 0.120(15) 0.122(15) 0.119(15) -0.046(10) -0.006(9) -0.032(9)
O13 0.13(3) 0.13(3) 0.13(3) -0.052(14) -0.007(10) -0.030(12)
C1 0.015(7) 0.023(7) 0.018(7) -0.010(6) 0.003(6) -0.010(6)
C2 0.013(6) 0.012(6) 0.014(6) -0.004(5) -0.003(5) -0.001(5)
C3 0.020(7) 0.022(7) 0.014(7) -0.007(6) -0.001(6) -0.005(6)
C4 0.026(8) 0.027(7) 0.025(8) -0.015(6) 0.002(6) -0.005(6)
C5 0.021(7) 0.021(7) 0.015(7) -0.004(6) -0.004(6) -0.004(6)
C6 0.026(8) 0.026(7) 0.023(8) -0.005(6) 0.003(6) -0.015(6)
C11 0.019(7) 0.030(7) 0.019(7) -0.014(6) 0.007(6) -0.008(6)
C12 0.012(6) 0.020(7) 0.016(7) -0.007(6) 0.000(5) -0.009(5)
C31 0.028(8) 0.041(9) 0.020(8) -0.009(7) -0.007(6) -0.009(7)
C32 0.068(10) 0.028(8) 0.022(8) -0.019(7) -0.002(7) -0.006(7)
C51 0.030(8) 0.023(7) 0.026(8) -0.007(6) -0.006(6) -0.006(6)
C52 0.034(8) 0.024(7) 0.033(8) -0.013(6) -0.009(7) -0.007(6)

loop_
_atom_type_symbol
_atom_type_description
_atom_type_scat_dispersion_real
_atom_type_scat_dispersion_imag
_atom_type_scat_source
Sm Sm -0.1638 3.4418 'International Tables Vol C Tables 4.2.6.8 and 6.1.1.4'
O O 0.0106 0.0060 'International Tables Vol C Tables 4.2.6.8 and 6.1.1.4'
C C 0.0033 0.0016 'International Tables Vol C Tables 4.2.6.8 and 6.1.1.4'
H H 0.0000 0.0000 'International Tables Vol C Tables 4.2.6.8 and 6.1.1.4'

loop_
_geom_angle_atom_site_label_1
_geom_angle_atom_site_label_2
_geom_angle_atom_site_label_3
_geom_angle
_geom_angle_site_symmetry_1
_geom_angle_site_symmetry_3
_geom_angle_publ_flag
O5 Sm1 O1 96.3(6) . 2_675 ?
O5 Sm1 O4 107.8(6) . 2_575 ?
O1 Sm1 O4 155.9(4) 2_675 2_575 ?
O5 Sm1 O3 82.7(5) . . ?
O1 Sm1 O3 62.3(4) 2_675 . ?
O4 Sm1 O3 121.4(4) 2_575 . ?
O5 Sm1 O7 147.3(6) . . ?
O1 Sm1 O7 81.5(5) 2_675 . ?
O4 Sm1 O7 79.1(4) 2_575 . ?
O3 Sm1 O7 67.3(4) . . ?
O5 Sm1 O8 142.3(6) . . ?
O1 Sm1 O8 76.9(5) 2_675 . ?
O4 Sm1 O8 82.9(4) 2_575 . ?
O3 Sm1 O8 123.2(4) . . ?
O7 Sm1 O8 69.2(5) . . ?
O5 Sm1 O2 73.6(6) . . ?
O1 Sm1 O2 114.7(5) 2_675 . ?
O4 Sm1 O2 72.1(4) 2_575 . ?
O3 Sm1 O2 155.8(5) . . ?
O7 Sm1 O2 136.9(5) . . ?
O8 Sm1 O2 75.9(5) . . ?
O5 Sm1 O4 81.1(5) . . ?
O1 Sm1 O4 123.2(4) 2_675 . ?
O4 Sm1 O4 64.0(4) 2_575 . ?
O3 Sm1 O4 61.1(4) . . ?
O7 Sm1 O4 73.5(4) . . ?
O8 Sm1 O4 133.8(4) . . ?
O2 Sm1 O4 118.5(4) . . ?
O5 Sm1 O1 73.8(5) . . ?
O1 Sm1 O1 64.6(5) 2_675 . ?
O4 Sm1 O1 120.1(4) 2_575 . ?
O3 Sm1 O1 118.1(4) . . ?
O7 Sm1 O1 131.4(4) . . ?
O8 Sm1 O1 69.9(5) . . ?
O2 Sm1 O1 50.4(4) . . ?
O4 Sm1 O1 154.5(4) . . ?
O5 Sm1 C32 73.6(6) . . ?
O1 Sm1 C32 93.4(3) 2_675 . ?
O4 Sm1 C32 94.8(4) 2_575 . ?
O3 Sm1 C32 31.5(5) . . ?
O7 Sm1 C32 74.0(6) . . ?
O8 Sm1 C32 142.9(6) . . ?
O2 Sm1 C32 138.6(5) . . ?
O4 Sm1 C32 31.1(2) . . ?
O1 Sm1 C32 137.9(5) . . ?
O5 Sm1 C12 70.9(5) . . ?
O1 Sm1 C12 90.3(4) 2_675 . ?
O4 Sm1 C12 95.9(4) 2_575 . ?
O3 Sm1 C12 139.7(4) . . ?
O7 Sm1 C12 141.3(5) . . ?
O8 Sm1 C12 72.1(5) . . ?
O2 Sm1 C12 24.7(5) . . ?
O4 Sm1 C12 138.6(4) . . ?
O1 Sm1 C12 25.8(5) . . ?
C32 Sm1 C12 144.5(6) . . ?
C12 O1 Sm1 152.1(11) . 2_675 ?
C12 O1 Sm1 92.1(10) . . ?
Sm1 O1 Sm1 115.4(4) 2_675 . ?
C12 O2 Sm1 97.8(12) . . ?
C32 O3 Sm1 91.6(9) . . ?
C32 O4 Sm1 155.8(10) . 2_575 ?
C32 O4 Sm1 87.0(9) . . ?
Sm1 O4 Sm1 116.0(4) 2_575 . ?
C52 O5 Sm1 161.7(18) . . ?
C6 C1 C2 119.1(17) . . ?
C6 C1 C11 121.6(18) . . ?
C2 C1 C11 119.2(17) . . ?
C3 C2 C1 117.2(16) . . ?
C3 C2 H1 121.4 . . ?
C1 C2 H1 121.4 . . ?
C2 C3 C4 121.0(18) . . ?
C2 C3 C31 119.0(18) . . ?
C4 C3 C31 120.0(19) . . ?
C5 C4 C3 121.8(19) . . ?
C5 C4 H2 119.1 . . ?
C3 C4 H2 119.1 . . ?
C6 C5 C4 116.5(19) . . ?
C6 C5 C51 123.2(19) . . ?
C4 C5 C51 119.8(19) . . ?
C5 C6 C1 124.3(19) . . ?
C5 C6 H3 117.9 . . ?
C1 C6 H3 117.9 . . ?
C12 C11 C1 114.5(16) . . ?
C12 C11 H4 108.6 . . ?
C1 C11 H4 108.6 . . ?
C12 C11 H5 108.6 . . ?
C1 C11 H5 108.6 . . ?
H4 C11 H5 107.6 . . ?
O2 C12 O1 119.5(16) . . ?
O2 C12 C11 121.0(17) . . ?
O1 C12 C11 119.5(15) . . ?
O2 C12 Sm1 57.5(10) . . ?
O1 C12 Sm1 62.2(9) . . ?
C11 C12 Sm1 175.5(14) . . ?
C3 C31 C32 107.9(17) . 1_556 ?
C3 C31 H6 110.1 . . ?
C32 C31 H6 110.1 1_556 . ?
C3 C31 H7 110.1 . . ?
C32 C31 H7 110.1 1_556 . ?
H6 C31 H7 108.4 . . ?
O4 C32 O3 115.0(16) . . ?
O4 C32 C31 103.4(12) . 1_554 ?
O3 C32 C31 136.6(14) . 1_554 ?
O4 C32 Sm1 61.9(9) . . ?
O3 C32 Sm1 56.9(8) . . ?
C31 C32 Sm1 165.3(10) 1_554 . ?
C52 C51 C5 116.8(17) 2_585 . ?
C52 C51 H8 108.1 2_585 . ?
C5 C51 H8 108.1 . . ?
C52 C51 H9 108.1 2_585 . ?
C5 C51 H9 108.1 . . ?
H8 C51 H9 107.3 . . ?
O6 C52 O5 127(2) . . ?
O6 C52 C51 120(2) . 2_585 ?
O5 C52 C51 112.9(18) . 2_585 ?

loop_
_geom_bond_atom_site_label_1
_geom_bond_atom_site_label_2
_geom_bond_distance
_geom_bond_site_symmetry_2
_geom_bond_publ_flag
Sm1 O5 2.308(17) . ?
Sm1 O1 2.382(12) 2_675 ?
Sm1 O4 2.414(11) 2_575 ?
Sm1 O3 2.419(11) . ?
Sm1 O7 2.447(13) . ?
Sm1 O8 2.502(14) . ?
Sm1 O2 2.515(15) . ?
Sm1 O4 2.549(11) . ?
Sm1 O1 2.614(12) . ?
Sm1 C32 2.89(2) . ?
Sm1 C12 2.955(17) . ?
O1 C12 1.28(2) . ?
O1 Sm1 2.382(12) 2_675 ?
O2 C12 1.25(2) . ?
O3 C32 1.507(16) . ?
O4 C32 1.492(15) . ?
O4 Sm1 2.414(11) 2_575 ?
O5 C52 1.26(3) . ?
O6 C52 1.22(3) . ?
O13 O13 1.79(16) 2_666 ?
C1 C6 1.39(3) . ?
C1 C2 1.42(3) . ?
C1 C11 1.52(3) . ?
C2 C3 1.39(3) . ?
C2 H1 0.9500 . ?
C3 C4 1.40(3) . ?
C3 C31 1.50(3) . ?
C4 C5 1.39(3) . ?
C4 H2 0.9500 . ?
C5 C6 1.35(3) . ?
C5 C51 1.51(3) . ?
C6 H3 0.9500 . ?
C11 C12 1.49(2) . ?
C11 H4 0.9900 . ?
C11 H5 0.9900 . ?
C31 C32 1.61(3) 1_556 ?
C31 H6 0.9900 . ?
C31 H7 0.9900 . ?
C32 C31 1.61(3) 1_554 ?
C51 C52 1.50(3) 2_585 ?
C51 H8 0.9900 . ?
C51 H9 0.9900 . ?
C52 C51 1.50(3) 2_585 ?

loop_
_geom_torsion_atom_site_label_1
_geom_torsion_atom_site_label_2
_geom_torsion_atom_site_label_3
_geom_torsion_atom_site_label_4
_geom_torsion
_geom_torsion_site_symmetry_1
_geom_torsion_site_symmetry_2
_geom_torsion_site_symmetry_3
_geom_torsion_site_symmetry_4
_geom_torsion_publ_flag
O5 Sm1 O1 C12 79.7(11) . . . . ?
O1 Sm1 O1 C12 -175.0(13) 2_675 . . . ?
O4 Sm1 O1 C12 -21.8(11) 2_575 . . . ?
O3 Sm1 O1 C12 151.9(10) . . . . ?
O7 Sm1 O1 C12 -124.5(10) . . . . ?
O8 Sm1 O1 C12 -90.4(11) . . . . ?
O2 Sm1 O1 C12 -2.3(10) . . . . ?
O4 Sm1 O1 C12 70.5(14) . . . . ?
C32 Sm1 O1 C12 120.2(11) . . . . ?
O5 Sm1 O1 Sm1 -105.3(7) . . . 2_675 ?
O1 Sm1 O1 Sm1 0.0 2_675 . . 2_675 ?
O4 Sm1 O1 Sm1 153.2(4) 2_575 . . 2_675 ?
O3 Sm1 O1 Sm1 -33.1(6) . . . 2_675 ?
O7 Sm1 O1 Sm1 50.5(8) . . . 2_675 ?
O8 Sm1 O1 Sm1 84.6(6) . . . 2_675 ?
O2 Sm1 O1 Sm1 172.7(8) . . . 2_675 ?
O4 Sm1 O1 Sm1 -114.5(8) . . . 2_675 ?
C32 Sm1 O1 Sm1 -64.8(8) . . . 2_675 ?
C12 Sm1 O1 Sm1 175.0(13) . . . 2_675 ?
O5 Sm1 O2 C12 -79.8(13) . . . . ?
O1 Sm1 O2 C12 9.6(13) 2_675 . . . ?
O4 Sm1 O2 C12 164.7(13) 2_575 . . . ?
O3 Sm1 O2 C12 -67.3(17) . . . . ?
O7 Sm1 O2 C12 114.2(12) . . . . ?
O8 Sm1 O2 C12 77.7(12) . . . . ?
O4 Sm1 O2 C12 -149.7(11) . . . . ?
O1 Sm1 O2 C12 2.4(10) . . . . ?
C32 Sm1 O2 C12 -118.8(12) . . . . ?
O5 Sm1 O3 C32 -70.4(10) . . . . ?
O1 Sm1 O3 C32 -171.4(10) 2_675 . . . ?
O4 Sm1 O3 C32 36.1(10) 2_575 . . . ?
O7 Sm1 O3 C32 96.4(10) . . . . ?
O8 Sm1 O3 C32 139.1(10) . . . . ?
O2 Sm1 O3 C32 -82.5(14) . . . . ?
O4 Sm1 O3 C32 13.4(9) . . . . ?
O1 Sm1 O3 C32 -137.5(9) . . . . ?
C12 Sm1 O3 C32 -119.1(11) . . . . ?
O5 Sm1 O4 C32 73.0(10) . . . . ?
O1 Sm1 O4 C32 -18.7(11) 2_675 . . . ?
O4 Sm1 O4 C32 -172.1(11) 2_575 . . . ?
O3 Sm1 O4 C32 -13.5(9) . . . . ?
O7 Sm1 O4 C32 -86.4(10) . . . . ?
O8 Sm1 O4 C32 -123.3(10) . . . . ?
O2 Sm1 O4 C32 138.8(10) . . . . ?
O1 Sm1 O4 C32 81.9(13) . . . . ?
C12 Sm1 O4 C32 120.2(11) . . . . ?
O5 Sm1 O4 Sm1 -114.9(6) . . . 2_575 ?
O1 Sm1 O4 Sm1 153.4(4) 2_675 . . 2_575 ?
O4 Sm1 O4 Sm1 0.0 2_575 . . 2_575 ?
O3 Sm1 O4 Sm1 158.5(6) . . . 2_575 ?
O7 Sm1 O4 Sm1 85.7(5) . . . 2_575 ?
O8 Sm1 O4 Sm1 48.8(7) . . . 2_575 ?
O2 Sm1 O4 Sm1 -49.1(6) . . . 2_575 ?
O1 Sm1 O4 Sm1 -106.0(8) . . . 2_575 ?
C32 Sm1 O4 Sm1 172.1(11) . . . 2_575 ?
C12 Sm1 O4 Sm1 -67.7(8) . . . 2_575 ?
O1 Sm1 O5 C52 168(5) 2_675 . . . ?
O4 Sm1 O5 C52 -13(5) 2_575 . . . ?
O3 Sm1 O5 C52 107(5) . . . . ?
O7 Sm1 O5 C52 84(5) . . . . ?
O8 Sm1 O5 C52 -115(5) . . . . ?
O2 Sm1 O5 C52 -78(5) . . . . ?
O4 Sm1 O5 C52 46(5) . . . . ?
O1 Sm1 O5 C52 -130(5) . . . . ?
C32 Sm1 O5 C52 76(5) . . . . ?
C12 Sm1 O5 C52 -104(5) . . . . ?
C6 C1 C2 C3 -1(3) . . . . ?
C11 C1 C2 C3 -177.7(16) . . . . ?
C1 C2 C3 C4 2(3) . . . . ?
C1 C2 C3 C31 178.4(17) . . . . ?
C2 C3 C4 C5 -3(3) . . . . ?
C31 C3 C4 C5 179.8(19) . . . . ?
C3 C4 C5 C6 5(3) . . . . ?
C3 C4 C5 C51 177.7(19) . . . . ?
C4 C5 C6 C1 -5(3) . . . . ?
C51 C5 C6 C1 -177.4(19) . . . . ?
C2 C1 C6 C5 3(3) . . . . ?
C11 C1 C6 C5 179.3(18) . . . . ?
C6 C1 C11 C12 -95(2) . . . . ?
C2 C1 C11 C12 81(2) . . . . ?
Sm1 O2 C12 O1 -4.3(19) . . . . ?
Sm1 O2 C12 C11 175.0(15) . . . . ?
Sm1 O1 C12 O2 -166.3(16) 2_675 . . . ?
Sm1 O1 C12 O2 4.1(18) . . . . ?
Sm1 O1 C12 C11 15(4) 2_675 . . . ?
Sm1 O1 C12 C11 -175.2(16) . . . . ?
Sm1 O1 C12 Sm1 -170(2) 2_675 . . . ?
C1 C11 C12 O2 -10(3) . . . . ?
C1 C11 C12 O1 169.6(16) . . . . ?
O5 Sm1 C12 O2 92.2(13) . . . . ?
O1 Sm1 C12 O2 -171.3(12) 2_675 . . . ?
O4 Sm1 C12 O2 -14.7(12) 2_575 . . . ?
O3 Sm1 C12 O2 144.2(11) . . . . ?
O7 Sm1 C12 O2 -94.6(14) . . . . ?
O8 Sm1 C12 O2 -95.2(12) . . . . ?
O4 Sm1 C12 O2 42.1(14) . . . . ?
O1 Sm1 C12 O2 -175.8(18) . . . . ?
C32 Sm1 C12 O2 92.3(13) . . . . ?
O5 Sm1 C12 O1 -92.0(11) . . . . ?
O1 Sm1 C12 O1 4.5(12) 2_675 . . . ?
O4 Sm1 C12 O1 161.1(10) 2_575 . . . ?
O3 Sm1 C12 O1 -40.0(13) . . . . ?
O7 Sm1 C12 O1 81.2(12) . . . . ?
O8 Sm1 C12 O1 80.6(10) . . . . ?
O2 Sm1 C12 O1 175.8(18) . . . . ?
O4 Sm1 C12 O1 -142.1(9) . . . . ?
C32 Sm1 C12 O1 -91.9(11) . . . . ?
C2 C3 C31 C32 75(2) . . . 1_556 ?
C4 C3 C31 C32 -108(2) . . . 1_556 ?
Sm1 O4 C32 O3 -141.1(18) 2_575 . . . ?
Sm1 O4 C32 O3 21.3(14) . . . . ?
Sm1 O4 C32 C31 18(3) 2_575 . . 1_554 ?
Sm1 O4 C32 C31 -179.4(14) . . . 1_554 ?
Sm1 O4 C32 Sm1 -162(3) 2_575 . . . ?
Sm1 O3 C32 O4 -22.5(15) . . . . ?
Sm1 O3 C32 C31 -173(2) . . . 1_554 ?
O5 Sm1 C32 O4 -100.0(10) . . . . ?
O1 Sm1 C32 O4 164.5(9) 2_675 . . . ?
O4 Sm1 C32 O4 7.1(10) 2_575 . . . ?
O3 Sm1 C32 O4 156.9(16) . . . . ?
O7 Sm1 C32 O4 84.3(9) . . . . ?
O8 Sm1 C32 O4 91.7(10) . . . . ?
O2 Sm1 C32 O4 -61.1(13) . . . . ?
O1 Sm1 C32 O4 -140.5(7) . . . . ?
C12 Sm1 C32 O4 -100.2(11) . . . . ?
O5 Sm1 C32 O3 103.1(10) . . . . ?
O1 Sm1 C32 O3 7.6(9) 2_675 . . . ?
O4 Sm1 C32 O3 -149.7(9) 2_575 . . . ?
O7 Sm1 C32 O3 -72.5(9) . . . . ?
O8 Sm1 C32 O3 -65.1(12) . . . . ?
O2 Sm1 C32 O3 142.1(8) . . . . ?
O4 Sm1 C32 O3 -156.9(16) . . . . ?
O1 Sm1 C32 O3 62.6(12) . . . . ?
C12 Sm1 C32 O3 103.0(11) . . . . ?
O5 Sm1 C32 C31 -98(6) . . . 1_554 ?
O1 Sm1 C32 C31 167(6) 2_675 . . 1_554 ?
O4 Sm1 C32 C31 10(6) 2_575 . . 1_554 ?
O3 Sm1 C32 C31 159(7) . . . 1_554 ?
O7 Sm1 C32 C31 87(6) . . . 1_554 ?
O8 Sm1 C32 C31 94(6) . . . 1_554 ?
O2 Sm1 C32 C31 -59(6) . . . 1_554 ?
O4 Sm1 C32 C31 2(5) . . . 1_554 ?
O1 Sm1 C32 C31 -138(6) . . . 1_554 ?
C12 Sm1 C32 C31 -98(6) . . . 1_554 ?
C6 C5 C51 C52 84(3) . . . 2_585 ?
C4 C5 C51 C52 -88(2) . . . 2_585 ?
Sm1 O5 C52 O6 124(4) . . . . ?
Sm1 O5 C52 C51 -59(6) . . . 2_585 ?
